data_1577258
loop_
_publ_author_name
'Lennox, Cameron B.'
'Taylor, Christopher'
'Huski\'c, Igor'
'Vainauskas, Jogirdas'
'Nickels, Christopher'
'Stein, Robin S.'
'Borchers, Tristan H.'
'Lutton Gething, A.R. Bonnie J.'
'Marrett, Joseph M.'
'Day, Graeme Matthew'
'Fri\<s\<ci\'c, Tomislav'

_publ_section_title
;
 The elusive endo-product of the archetypal Diels-Alder reaction of furan
 and maleic anhydride -- observed in the solid state at last
;
_journal_name_full 'Chemical Science'
_journal_paper_doi 10.1039/D5SC06724C
_journal_year 2026
_chemical_formula_moiety 'C8 H6 O4'
_chemical_formula_sum 'C8 H6 O4'
_chemical_formula_weight 166.13
_chemical_name_systematic 'endo-7-oxabicyclo(2.2.1)-5-heptene-2,3-dicarboxylic anhydride'
_chemical_properties_physical moisture-sensitive
_space_group_crystal_system monoclinic
_space_group_IT_number 14
_space_group_name_Hall '-P 2ybc'
_space_group_name_H-M_alt 'P 1 21/c 1'
_atom_sites_solution_hydrogens geom
_audit_creation_method SHELXL-2018/3
_audit_update_record
;
2025-02-18 deposited with the CCDC.	2026-05-12 downloaded from the CCDC.
;
_cell_angle_alpha 90
_cell_angle_beta 103.881(3)
_cell_angle_gamma 90
_cell_formula_units_Z 4
_cell_length_a 11.2763(6)
_cell_length_b 5.7097(3)
_cell_length_c 11.4279(6)
_cell_measurement_reflns_used 8915
_cell_measurement_temperature 298(2)
_cell_measurement_theta_max 143.728
_cell_measurement_theta_min 8.063
_cell_volume 714.29(7)
_computing_cell_refinement 'SAINT V8.35A, Bruker-AXS'
_computing_data_collection 'APEX 2, Bruker-AXS'
_computing_data_reduction 'SAINT V8.35A, Bruker-AXS'
_computing_structure_refinement 'SHELXL-2018/3 (Sheldrick, 2018)'
_computing_structure_solution 'SHELXT 2014/5 (Sheldrick, 2014)'
_diffrn_ambient_pressure 1013
_diffrn_ambient_temperature 298(2)
_diffrn_measured_fraction_theta_full 0.992
_diffrn_measured_fraction_theta_max 0.988
_diffrn_measurement_device_type 'Bruker PHOTON 100 CMOS'
_diffrn_measurement_method 'omega scans'
_diffrn_radiation_probe x-ray
_diffrn_radiation_type CuK\a
_diffrn_radiation_wavelength 1.54178
_diffrn_reflns_av_R_equivalents 0.0603
_diffrn_reflns_av_unetI/netI 0.0458
_diffrn_reflns_Laue_measured_fraction_full 0.992
_diffrn_reflns_Laue_measured_fraction_max 0.988
_diffrn_reflns_limit_h_max 13
_diffrn_reflns_limit_h_min -13
_diffrn_reflns_limit_k_max 5
_diffrn_reflns_limit_k_min -7
_diffrn_reflns_limit_l_max 14
_diffrn_reflns_limit_l_min -14
_diffrn_reflns_number 7908
_diffrn_reflns_point_group_measured_fraction_full 0.992
_diffrn_reflns_point_group_measured_fraction_max 0.988
_diffrn_reflns_theta_full 67.679
_diffrn_reflns_theta_max 72.434
_diffrn_reflns_theta_min 4.038
_diffrn_source 'sealed x-ray tube'
_diffrn_source_type 'Bruker D8 Venture'
_exptl_absorpt_coefficient_mu 1.086
_exptl_absorpt_correction_T_max 0.7536
_exptl_absorpt_correction_T_min 0.5648
_exptl_absorpt_correction_type multi-scan
_exptl_absorpt_process_details 'SADABS-2012/1, G. Sheldrick'
_exptl_crystal_colour colourless
_exptl_crystal_density_diffrn 1.545
_exptl_crystal_description block
_exptl_crystal_F_000 344
_exptl_crystal_recrystallization_method neat
_exptl_crystal_size_max 0.4
_exptl_crystal_size_mid 0.2
_exptl_crystal_size_min 0.2
_refine_diff_density_max 0.166
_refine_diff_density_min -0.183
_refine_diff_density_rms 0.041
_refine_ls_extinction_method none
_refine_ls_goodness_of_fit_ref 1.029
_refine_ls_hydrogen_treatment constr
_refine_ls_matrix_type full
_refine_ls_number_parameters 109
_refine_ls_number_reflns 1389
_refine_ls_number_restraints 0
_refine_ls_restrained_S_all 1.029
_refine_ls_R_factor_all 0.0582
_refine_ls_R_factor_gt 0.0464
_refine_ls_shift/su_max 0.000
_refine_ls_shift/su_mean 0.000
_refine_ls_structure_factor_coef Fsqd
_refine_ls_weighting_details 'w=1/[\s^2^(Fo^2^)+(0.0663P)^2^+0.1798P] where P=(Fo^2^+2Fc^2^)/3'
_refine_ls_weighting_scheme calc
_refine_ls_wR_factor_gt 0.1234
_refine_ls_wR_factor_ref 0.1377
_reflns_Friedel_coverage 0.000
_reflns_number_gt 1087
_reflns_number_total 1389
_reflns_threshold_expression 'I > 2\s(I)'
_cod_data_source_file d5sc06724c7.cif
_cod_data_source_block (endo-1)-RT
_cod_original_sg_symbol_H-M 'P 21/c'
_cod_database_code 1577258
_shelx_shelxl_version_number 2018/3
_shelx_space_group_comment
;
The symmetry employed for this shelxl refinement is uniquely defined
by the following loop, which should always be used as a source of
symmetry information in preference to the above space-group names.
They are only intended as comments.
;

loop_
_space_group_symop_operation_xyz
'x, y, z'
'-x, y+1/2, -z+1/2'
'-x, -y, -z'
'x, -y-1/2, z-1/2'

loop_
_atom_site_label
_atom_site_type_symbol
_atom_site_fract_x
_atom_site_fract_y
_atom_site_fract_z
_atom_site_U_iso_or_equiv
_atom_site_adp_type
_atom_site_occupancy
_atom_site_site_symmetry_order
_atom_site_calc_flag
_atom_site_refinement_flags_posn
_atom_site_refinement_flags_adp
_atom_site_refinement_flags_occupancy
_atom_site_disorder_assembly
_atom_site_disorder_group
O1 O 0.29300(12) -0.0707(3) 0.09924(11) 0.0651(4) Uani 1 1 d . . . . .
C1 C 0.17193(18) -0.0543(4) 0.10311(14) 0.0586(5) Uani 1 1 d . . . . .
O2 O 0.10440(15) -0.2148(3) 0.07066(13) 0.0743(5) Uani 1 1 d . . . . .
C2 C 0.35550(19) 0.1334(4) 0.14201(17) 0.0634(5) Uani 1 1 d . . . . .
O3 O 0.45982(15) 0.1545(3) 0.14150(16) 0.0884(6) Uani 1 1 d . . . . .
C3 C 0.27183(18) 0.2986(4) 0.18407(17) 0.0608(5) Uani 1 1 d . . . . .
H3 H 0.267904 0.450922 0.143765 0.073 Uiso 1 1 calc R U . . .
C4 C 0.14933(17) 0.1766(3) 0.15508(16) 0.0579(5) Uani 1 1 d . . . . .
H4 H 0.086926 0.267759 0.099015 0.069 Uiso 1 1 calc R U . . .
O4 O 0.17375(13) 0.3747(3) 0.33428(13) 0.0710(5) Uani 1 1 d . . . . .
C6 C 0.29572(19) 0.3258(4) 0.32466(19) 0.0682(6) Uani 1 1 d . . . . .
H6 H 0.357371 0.442322 0.361070 0.082 Uiso 1 1 calc R U . . .
C5 C 0.12198(19) 0.1588(4) 0.28370(18) 0.0633(5) Uani 1 1 d . . . . .
H5 H 0.035930 0.135435 0.283896 0.076 Uiso 1 1 calc R U . . .
C7 C 0.3158(2) 0.0833(5) 0.37739(16) 0.0752(6) Uani 1 1 d . . . . .
H7 H 0.389568 0.018521 0.418989 0.090 Uiso 1 1 calc R U . . .
C8 C 0.2081(2) -0.0182(4) 0.35276(17) 0.0718(6) Uani 1 1 d . . . . .
H8 H 0.189552 -0.168722 0.373951 0.086 Uiso 1 1 calc R U . . .

loop_
_atom_site_aniso_label
_atom_site_aniso_U_11
_atom_site_aniso_U_22
_atom_site_aniso_U_33
_atom_site_aniso_U_23
_atom_site_aniso_U_13
_atom_site_aniso_U_12
O1 0.0771(9) 0.0736(9) 0.0473(7) -0.0047(6) 0.0201(6) 0.0106(7)
C1 0.0710(11) 0.0677(12) 0.0350(8) 0.0000(8) 0.0082(7) 0.0062(10)
O2 0.0894(11) 0.0755(10) 0.0563(8) -0.0129(7) 0.0141(7) -0.0076(8)
C2 0.0703(12) 0.0771(14) 0.0462(9) 0.0068(9) 0.0208(8) 0.0043(10)
O3 0.0737(10) 0.1116(14) 0.0892(11) -0.0008(10) 0.0374(8) 0.0021(9)
C3 0.0721(12) 0.0608(11) 0.0535(10) 0.0039(8) 0.0227(8) 0.0019(9)
C4 0.0645(11) 0.0618(12) 0.0463(9) 0.0005(8) 0.0113(7) 0.0088(9)
O4 0.0800(9) 0.0676(9) 0.0729(9) -0.0221(7) 0.0330(7) -0.0070(7)
C6 0.0693(12) 0.0793(15) 0.0583(11) -0.0184(10) 0.0200(9) -0.0124(10)
C5 0.0672(11) 0.0668(12) 0.0619(11) -0.0153(9) 0.0272(9) -0.0097(9)
C7 0.0901(15) 0.0966(17) 0.0361(9) -0.0015(10) 0.0096(9) 0.0154(13)
C8 0.1030(16) 0.0748(14) 0.0431(9) 0.0033(9) 0.0284(10) -0.0013(12)

loop_
_atom_type_symbol
_atom_type_description
_atom_type_scat_dispersion_real
_atom_type_scat_dispersion_imag
_atom_type_scat_source
C C 0.0181 0.0091 'International Tables Vol C Tables 4.2.6.8 and 6.1.1.4'
O O 0.0492 0.0322 'International Tables Vol C Tables 4.2.6.8 and 6.1.1.4'
H H 0.0000 0.0000 'International Tables Vol C Tables 4.2.6.8 and 6.1.1.4'

loop_
_geom_angle_atom_site_label_1
_geom_angle_atom_site_label_2
_geom_angle_atom_site_label_3
_geom_angle
_geom_angle_site_symmetry_1
_geom_angle_site_symmetry_3
_geom_angle_publ_flag
C1 O1 C2 110.76(15) . . ?
O2 C1 O1 120.06(18) . . ?
O2 C1 C4 130.19(19) . . ?
O1 C1 C4 109.71(16) . . ?
O3 C2 O1 120.3(2) . . ?
O3 C2 C3 130.0(2) . . ?
O1 C2 C3 109.69(17) . . ?
C2 C3 C4 104.65(17) . . ?
C2 C3 C6 115.14(17) . . ?
C4 C3 C6 101.13(14) . . ?
C2 C3 H3 111.7 . . ?
C4 C3 H3 111.7 . . ?
C6 C3 H3 111.7 . . ?
C1 C4 C3 105.08(16) . . ?
C1 C4 C5 113.86(16) . . ?
C3 C4 C5 101.44(14) . . ?
C1 C4 H4 111.9 . . ?
C3 C4 H4 111.9 . . ?
C5 C4 H4 111.9 . . ?
C5 O4 C6 96.18(14) . . ?
O4 C6 C7 101.74(17) . . ?
O4 C6 C3 99.52(15) . . ?
C7 C6 C3 106.92(16) . . ?
O4 C6 H6 115.5 . . ?
C7 C6 H6 115.5 . . ?
C3 C6 H6 115.5 . . ?
O4 C5 C8 102.73(17) . . ?
O4 C5 C4 99.78(15) . . ?
C8 C5 C4 106.81(15) . . ?
O4 C5 H5 115.2 . . ?
C8 C5 H5 115.2 . . ?
C4 C5 H5 115.2 . . ?
C8 C7 C6 106.1(2) . . ?
C8 C7 H7 126.9 . . ?
C6 C7 H7 126.9 . . ?
C7 C8 C5 105.4(2) . . ?
C7 C8 H8 127.3 . . ?
C5 C8 H8 127.3 . . ?

loop_
_geom_bond_atom_site_label_1
_geom_bond_atom_site_label_2
_geom_bond_distance
_geom_bond_site_symmetry_2
_geom_bond_publ_flag
O1 C1 1.380(2) . ?
O1 C2 1.389(3) . ?
C1 O2 1.192(2) . ?
C1 C4 1.493(3) . ?
C2 O3 1.184(3) . ?
C2 C3 1.493(3) . ?
C3 C4 1.511(3) . ?
C3 C6 1.572(3) . ?
C3 H3 0.9800 . ?
C4 C5 1.576(3) . ?
C4 H4 0.9800 . ?
O4 C5 1.425(2) . ?
O4 C6 1.433(3) . ?
C6 C7 1.505(3) . ?
C6 H6 0.9800 . ?
C5 C8 1.490(3) . ?
C5 H5 0.9800 . ?
C7 C8 1.314(3) . ?
C7 H7 0.9300 . ?
C8 H8 0.9300 . ?
